data_7159885
loop_
_publ_author_name
'Zhang, Yixin'
'Yang, Zhu'
'Yang, Hongjun'
'Li, Xuefeng'
'Yang, Lu'

_publ_section_title
;
 Generation of sulfones utilizing &#x3b2;-sulfinyl esters as masked aryl
 sulfinates under redox-neutral conditions.
;
_journal_issue 17
_journal_name_full 'Organic &amp; biomolecular chemistry'
_journal_page_first 3381
_journal_page_last 3385
_journal_paper_doi 10.1039/d4ob00238e
_journal_volume 22
_journal_year 2024
_chemical_formula_moiety 'C13 H12 O2 S'
_chemical_formula_sum 'C13 H12 O2 S'
_chemical_formula_weight 232.29
_space_group_crystal_system monoclinic
_space_group_IT_number 14
_space_group_name_Hall '-P 2ybc'
_space_group_name_H-M_alt 'P 1 21/c 1'
_atom_sites_solution_hydrogens geom
_atom_sites_solution_primary direct
_audit_creation_date 2023-12-03
_audit_creation_method
;
Olex2 1.5-beta
(compiled 2022.04.07 svn.rca3783a0 for OlexSys, GUI svn.r6439)
;
_audit_update_record
;
2024-01-18 deposited with the CCDC.	2024-04-05 downloaded from the CCDC.
;
_cell_angle_alpha 90
_cell_angle_beta 95.948(6)
_cell_angle_gamma 90
_cell_formula_units_Z 4
_cell_length_a 13.0408(8)
_cell_length_b 7.8341(5)
_cell_length_c 11.5786(8)
_cell_measurement_reflns_used 5078
_cell_measurement_temperature 295.64(10)
_cell_measurement_theta_max 76.9840
_cell_measurement_theta_min 3.2850
_cell_volume 1176.54(13)
_computing_cell_refinement 'CrysAlisPro 1.171.43.95a (Rigaku OD, 2023)'
_computing_data_collection 'CrysAlisPro 1.171.43.95a (Rigaku OD, 2023)'
_computing_data_reduction 'CrysAlisPro 1.171.43.95a (Rigaku OD, 2023)'
_computing_molecular_graphics 'Olex2 1.5-beta (Dolomanov et al., 2009)'
_computing_publication_material 'Olex2 1.5-beta (Dolomanov et al., 2009)'
_computing_structure_refinement 'SHELXL 2018/3 (Sheldrick, 2015)'
_computing_structure_solution 'SHELXS  (Sheldrick, 2008)'
_diffrn_ambient_environment air
_diffrn_ambient_temperature 295.64(10)
_diffrn_detector 'Hybrid Pixel Array Detector'
_diffrn_detector_area_resol_mean 10.0000
_diffrn_detector_type HyPix
_diffrn_measured_fraction_theta_full 0.994
_diffrn_measured_fraction_theta_max 0.994
_diffrn_measurement_details
;
List of Runs (angles in degrees, time in seconds):

  # Type    Start    End  Width  t~exp~   \w     \q     \k     \f   Frames
#--------------------------------------------------------------------------
  1  \w    -46.00 -21.00   0.50    0.36    --  -91.75  45.00 120.00   50
  2  \w    -56.00 -21.00   0.50    0.36    --  -91.75  61.00 120.00   70
  3  \w    -64.00 -20.00   0.50    0.36    --  -91.75  61.00  90.00   88
  4  \w    -49.00 -21.00   0.50    0.36    --  -91.75  45.00  30.00   56
  5  \w    -50.00 -25.00   0.50    0.36    --  -91.75  45.00   0.00   50
  6  \w    -88.00 -25.00   0.50    0.36    --  -91.75 125.00 -90.00  126
  7  \w    -72.00 -41.00   0.50    0.36    --  -91.75 125.00 120.00   62
  8  \w   -131.00 -74.00   0.50    0.36    --  -91.75 -14.00-122.00  114
  9  \w   -154.00-101.00   0.50    0.36    --  -91.75 -94.00-150.00  106
 10  \w   -122.00 -30.00   0.50    0.09    --  -47.39 -14.00-122.00  184
 11  \w    -26.00  14.00   0.50    0.09    --  -47.39  19.00 -90.00   80
 12  \w    -20.00  23.00   0.50    0.09    --  -47.39  19.00-180.00   86
 13  \w    -24.00  29.00   0.50    0.09    --  -47.39  14.00  48.00  106
 14  \w     38.00  95.00   0.50    0.09    --   47.39  14.00  48.00  114
 15  \w     92.00 176.00   0.50    0.36    --  108.42  14.00  48.00  168
 16  \w     38.00  64.00   0.50    0.36    --  108.42 -61.00 150.00   52
 17  \w     37.00  71.00   0.50    0.36    --  108.42 -61.00  60.00   68
 18  \w    -28.00  24.00   0.50    0.09    --   47.39 -14.00-122.00  104
 19  \w     33.00  59.00   0.50    0.09    --   47.39-125.00-180.00   52
 20  \w     41.00  98.00   0.50    0.36    --  108.42-125.00-120.00  114
 21  \w     60.00 112.00   0.50    0.36    --  108.42-125.00 150.00  104
 22  \w     40.00 106.00   0.50    0.36    --  108.42 -94.00 150.00  132
;
_diffrn_measurement_device 'four-circle diffractometer'
_diffrn_measurement_device_type 'XtaLAB Synergy, Dualflex, HyPix'
_diffrn_measurement_method '\w scans'
_diffrn_orient_matrix_type 'CrysAlisPro convention (1999,Acta A55,543-557)'
_diffrn_orient_matrix_UB_11 0.0369658000
_diffrn_orient_matrix_UB_12 -0.0291531000
_diffrn_orient_matrix_UB_13 -0.1205866000
_diffrn_orient_matrix_UB_21 -0.1113211000
_diffrn_orient_matrix_UB_22 0.0226402000
_diffrn_orient_matrix_UB_23 -0.0568323000
_diffrn_orient_matrix_UB_31 0.0185595000
_diffrn_orient_matrix_UB_32 0.1931562000
_diffrn_orient_matrix_UB_33 -0.0113627000
_diffrn_radiation_monochromator mirror
_diffrn_radiation_probe x-ray
_diffrn_radiation_type 'Cu K\a'
_diffrn_radiation_wavelength 1.54184
_diffrn_reflns_av_R_equivalents 0.0752
_diffrn_reflns_av_unetI/netI 0.0448
_diffrn_reflns_Laue_measured_fraction_full 0.994
_diffrn_reflns_Laue_measured_fraction_max 0.994
_diffrn_reflns_limit_h_max 15
_diffrn_reflns_limit_h_min -15
_diffrn_reflns_limit_k_max 9
_diffrn_reflns_limit_k_min -3
_diffrn_reflns_limit_l_max 13
_diffrn_reflns_limit_l_min -13
_diffrn_reflns_number 7411
_diffrn_reflns_point_group_measured_fraction_full 0.994
_diffrn_reflns_point_group_measured_fraction_max 0.994
_diffrn_reflns_theta_full 66.592
_diffrn_reflns_theta_max 66.592
_diffrn_reflns_theta_min 6.601
_diffrn_source 'micro-focus sealed X-ray tube'
_diffrn_source_type 'PhotonJet (Cu) X-ray Source'
_exptl_absorpt_coefficient_mu 2.296
_exptl_absorpt_correction_T_max 1.00000
_exptl_absorpt_correction_T_min 0.60984
_exptl_absorpt_correction_type multi-scan
_exptl_absorpt_process_details
;
CrysAlisPro 1.171.43.95a (Rigaku Oxford Diffraction, 2023)
Empirical absorption correction using spherical harmonics,
implemented in SCALE3 ABSPACK scaling algorithm.
;
_exptl_crystal_colour colorless
_exptl_crystal_density_diffrn 1.311
_exptl_crystal_description block
_exptl_crystal_F_000 488
_exptl_crystal_size_max 0.16
_exptl_crystal_size_mid 0.12
_exptl_crystal_size_min 0.11
_refine_diff_density_max 0.820
_refine_diff_density_min -0.541
_refine_diff_density_rms 0.144
_refine_ls_extinction_coef 0.0052(19)
_refine_ls_extinction_expression Fc^*^=kFc[1+0.001xFc^2^\l^3^/sin(2\q)]^-1/4^
_refine_ls_extinction_method 'SHELXL-2018/3 (Sheldrick 2018)'
_refine_ls_goodness_of_fit_ref 1.945
_refine_ls_hydrogen_treatment constr
_refine_ls_matrix_type full
_refine_ls_number_parameters 147
_refine_ls_number_reflns 2068
_refine_ls_number_restraints 0
_refine_ls_restrained_S_all 1.945
_refine_ls_R_factor_all 0.1050
_refine_ls_R_factor_gt 0.0981
_refine_ls_shift/su_max 0.000
_refine_ls_shift/su_mean 0.000
_refine_ls_structure_factor_coef Fsqd
_refine_ls_weighting_details 'w=1/[\s^2^(Fo^2^)+(0.1000P)^2^] where P=(Fo^2^+2Fc^2^)/3'
_refine_ls_weighting_scheme calc
_refine_ls_wR_factor_gt 0.2493
_refine_ls_wR_factor_ref 0.2639
_reflns_Friedel_coverage 0.000
_reflns_number_gt 1757
_reflns_number_total 2068
_reflns_threshold_expression 'I > 2\s(I)'
_cod_data_source_file d4ob00238e2.cif
_cod_data_source_block fl230331
_cod_depositor_comments 'Adding full bibliography for 7159885.cif.'
_cod_database_code 7159885
_shelx_shelxl_version_number 2018/3
_chemical_oxdiff_formula 'C H N O Cl'
_shelx_space_group_comment
;
The symmetry employed for this shelxl refinement is uniquely defined
by the following loop, which should always be used as a source of
symmetry information in preference to the above space-group names.
They are only intended as comments.
;
_shelx_estimated_absorpt_t_max 0.786
_shelx_estimated_absorpt_t_min 0.710
_olex2_refinement_description
;
1. Fixed Uiso
 At 1.2 times of:
  All C(H) groups
 At 1.5 times of:
  All C(H,H,H) groups
2.a Aromatic/amide H refined with riding coordinates:
 C2(H2), C3(H3), C5(H5), C6(H6), C9(H9), C10(H10), C11(H11), C12(H12), C13(H13)
2.b Idealised Me refined as rotating group:
 C7(H7A,H7B,H7C)
;
_olex2_submission_special_instructions 'No special instructions were received'
_oxdiff_exptl_absorpt_empirical_details
;
Empirical correction (ABSPACK) includes:
- Absorption correction using spherical harmonics
- Frame scaling
;
_oxdiff_exptl_absorpt_empirical_full_max 3.043
_oxdiff_exptl_absorpt_empirical_full_min 0.496

loop_
_space_group_symop_operation_xyz
'x, y, z'
'-x, y+1/2, -z+1/2'
'-x, -y, -z'
'x, -y-1/2, z-1/2'

loop_
_atom_site_label
_atom_site_type_symbol
_atom_site_fract_x
_atom_site_fract_y
_atom_site_fract_z
_atom_site_U_iso_or_equiv
_atom_site_adp_type
_atom_site_occupancy
_atom_site_site_symmetry_order
_atom_site_calc_flag
_atom_site_refinement_flags_posn
_atom_site_refinement_flags_adp
_atom_site_refinement_flags_occupancy
_atom_site_disorder_assembly
_atom_site_disorder_group
S1 S 0.26998(6) 0.33270(11) 0.68067(8) 0.0659(5) Uani 1 1 d . . . . .
O1 O 0.2265(2) 0.1685(3) 0.6500(4) 0.0957(12) Uani 1 1 d . . . . .
O2 O 0.2693(2) 0.3918(5) 0.7983(2) 0.0939(10) Uani 1 1 d . . . . .
C1 C 0.2064(2) 0.4858(4) 0.5871(3) 0.0562(8) Uani 1 1 d . . . . .
C2 C 0.2058(3) 0.6545(4) 0.6205(3) 0.0644(10) Uani 1 1 d . . . . .
H2 H 0.239322 0.687839 0.691758 0.077 Uiso 1 1 calc R U . . .
C3 C 0.1552(3) 0.7733(5) 0.5481(4) 0.0718(11) Uani 1 1 d . . . . .
H3 H 0.154486 0.886873 0.571429 0.086 Uiso 1 1 calc R U . . .
C4 C 0.1057(3) 0.7281(5) 0.4420(3) 0.0658(9) Uani 1 1 d . . . . .
C5 C 0.1096(3) 0.5593(6) 0.4094(4) 0.0778(11) Uani 1 1 d . . . . .
H5 H 0.077616 0.526807 0.337276 0.093 Uiso 1 1 calc R U . . .
C6 C 0.1596(3) 0.4366(5) 0.4804(4) 0.0724(10) Uani 1 1 d . . . . .
H6 H 0.161444 0.323453 0.456495 0.087 Uiso 1 1 calc R U . . .
C7 C 0.0486(4) 0.8584(7) 0.3642(5) 0.1038(18) Uani 1 1 d . . . . .
H7A H -0.016915 0.881862 0.391766 0.156 Uiso 1 1 calc R U . . .
H7B H 0.037985 0.814583 0.286472 0.156 Uiso 1 1 calc R U . . .
H7C H 0.088277 0.961613 0.364876 0.156 Uiso 1 1 calc R U . . .
C8 C 0.3984(2) 0.3334(3) 0.6454(3) 0.0516(8) Uani 1 1 d . . . . .
C9 C 0.4719(3) 0.4223(4) 0.7153(3) 0.0614(9) Uani 1 1 d . . . . .
H9 H 0.453424 0.484060 0.778558 0.074 Uiso 1 1 calc R U . . .
C10 C 0.5730(3) 0.4189(4) 0.6906(4) 0.0702(10) Uani 1 1 d . . . . .
H10 H 0.623471 0.477301 0.737721 0.084 Uiso 1 1 calc R U . . .
C11 C 0.5989(3) 0.3290(4) 0.5962(4) 0.0685(10) Uani 1 1 d . . . . .
H11 H 0.667067 0.326519 0.579203 0.082 Uiso 1 1 calc R U . . .
C12 C 0.5250(3) 0.2432(5) 0.5272(3) 0.0741(11) Uani 1 1 d . . . . .
H12 H 0.543367 0.183639 0.462960 0.089 Uiso 1 1 calc R U . . .
C13 C 0.4247(3) 0.2430(4) 0.5505(3) 0.0659(9) Uani 1 1 d . . . . .
H13 H 0.374909 0.183144 0.503396 0.079 Uiso 1 1 calc R U . . .

loop_
_atom_site_aniso_label
_atom_site_aniso_U_11
_atom_site_aniso_U_22
_atom_site_aniso_U_33
_atom_site_aniso_U_23
_atom_site_aniso_U_13
_atom_site_aniso_U_12
S1 0.0518(7) 0.0690(7) 0.0781(8) 0.0198(4) 0.0132(4) 0.0040(3)
O1 0.0652(19) 0.0666(17) 0.154(3) 0.0301(15) 0.0077(18) -0.0117(11)
O2 0.081(2) 0.140(3) 0.0640(18) 0.0258(17) 0.0259(14) 0.0328(19)
C1 0.0448(16) 0.0613(17) 0.0628(19) 0.0018(14) 0.0067(13) 0.0023(13)
C2 0.062(2) 0.067(2) 0.064(2) -0.0092(15) 0.0083(16) 0.0032(14)
C3 0.069(2) 0.0590(19) 0.090(3) -0.0009(17) 0.0205(19) 0.0125(16)
C4 0.0468(17) 0.083(2) 0.069(2) 0.0167(18) 0.0134(14) 0.0097(16)
C5 0.067(2) 0.096(3) 0.069(2) 0.0015(19) -0.0045(18) 0.0004(19)
C6 0.072(2) 0.0625(19) 0.081(3) -0.0075(17) -0.0020(18) -0.0049(16)
C7 0.070(3) 0.129(4) 0.116(4) 0.050(3) 0.024(2) 0.037(3)
C8 0.0509(18) 0.0505(16) 0.0533(18) 0.0067(12) 0.0054(13) 0.0033(11)
C9 0.064(2) 0.0573(17) 0.063(2) -0.0085(14) 0.0056(15) 0.0036(14)
C10 0.055(2) 0.0631(19) 0.090(3) 0.0000(18) -0.0043(17) -0.0067(15)
C11 0.057(2) 0.070(2) 0.082(3) 0.0132(17) 0.0201(18) 0.0043(14)
C12 0.080(3) 0.082(3) 0.063(2) -0.0045(18) 0.0194(18) 0.012(2)
C13 0.065(2) 0.068(2) 0.063(2) -0.0058(16) -0.0023(15) 0.0003(15)

loop_
_atom_type_symbol
_atom_type_description
_atom_type_scat_dispersion_real
_atom_type_scat_dispersion_imag
_atom_type_scat_source
C C 0.0181 0.0091 'International Tables Vol C Tables 4.2.6.8 and 6.1.1.4'
H H 0.0000 0.0000 'International Tables Vol C Tables 4.2.6.8 and 6.1.1.4'
O O 0.0492 0.0322 'International Tables Vol C Tables 4.2.6.8 and 6.1.1.4'
S S 0.3331 0.5567 'International Tables Vol C Tables 4.2.6.8 and 6.1.1.4'

loop_
_geom_angle_atom_site_label_1
_geom_angle_atom_site_label_2
_geom_angle_atom_site_label_3
_geom_angle
_geom_angle_site_symmetry_1
_geom_angle_site_symmetry_3
_geom_angle_publ_flag
O1 S1 O2 118.8(2) . . ?
O1 S1 C1 108.00(17) . . ?
O1 S1 C8 107.77(17) . . ?
O2 S1 C1 108.31(17) . . ?
O2 S1 C8 108.48(17) . . ?
C8 S1 C1 104.62(14) . . ?
C2 C1 S1 119.7(3) . . ?
C6 C1 S1 119.9(3) . . ?
C6 C1 C2 120.4(3) . . ?
C1 C2 H2 120.2 . . ?
C3 C2 C1 119.6(4) . . ?
C3 C2 H2 120.2 . . ?
C2 C3 H3 119.3 . . ?
C4 C3 C2 121.5(4) . . ?
C4 C3 H3 119.3 . . ?
C3 C4 C5 117.7(3) . . ?
C3 C4 C7 121.2(4) . . ?
C5 C4 C7 121.1(4) . . ?
C4 C5 H5 118.9 . . ?
C4 C5 C6 122.2(4) . . ?
C6 C5 H5 118.9 . . ?
C1 C6 C5 118.5(3) . . ?
C1 C6 H6 120.7 . . ?
C5 C6 H6 120.7 . . ?
C4 C7 H7A 109.5 . . ?
C4 C7 H7B 109.5 . . ?
C4 C7 H7C 109.5 . . ?
H7A C7 H7B 109.5 . . ?
H7A C7 H7C 109.5 . . ?
H7B C7 H7C 109.5 . . ?
C9 C8 S1 119.0(3) . . ?
C9 C8 C13 120.8(3) . . ?
C13 C8 S1 120.2(2) . . ?
C8 C9 H9 120.3 . . ?
C8 C9 C10 119.4(3) . . ?
C10 C9 H9 120.3 . . ?
C9 C10 H10 120.2 . . ?
C11 C10 C9 119.7(3) . . ?
C11 C10 H10 120.2 . . ?
C10 C11 H11 119.9 . . ?
C12 C11 C10 120.2(4) . . ?
C12 C11 H11 119.9 . . ?
C11 C12 H12 119.4 . . ?
C13 C12 C11 121.3(4) . . ?
C13 C12 H12 119.4 . . ?
C8 C13 H13 120.7 . . ?
C12 C13 C8 118.7(3) . . ?
C12 C13 H13 120.7 . . ?

loop_
_geom_bond_atom_site_label_1
_geom_bond_atom_site_label_2
_geom_bond_distance
_geom_bond_site_symmetry_2
_geom_bond_publ_flag
S1 O1 1.435(3) . ?
S1 O2 1.439(3) . ?
S1 C1 1.764(3) . ?
S1 C8 1.764(3) . ?
C1 C2 1.378(5) . ?
C1 C6 1.375(5) . ?
C2 H2 0.9300 . ?
C2 C3 1.375(5) . ?
C3 H3 0.9300 . ?
C3 C4 1.373(6) . ?
C4 C5 1.378(6) . ?
C4 C7 1.506(5) . ?
C5 H5 0.9300 . ?
C5 C6 1.383(6) . ?
C6 H6 0.9300 . ?
C7 H7A 0.9600 . ?
C7 H7B 0.9600 . ?
C7 H7C 0.9600 . ?
C8 C9 1.378(5) . ?
C8 C13 1.379(5) . ?
C9 H9 0.9300 . ?
C9 C10 1.379(5) . ?
C10 H10 0.9300 . ?
C10 C11 1.372(6) . ?
C11 H11 0.9300 . ?
C11 C12 1.364(6) . ?
C12 H12 0.9300 . ?
C12 C13 1.363(5) . ?
C13 H13 0.9300 . ?

loop_
_geom_torsion_atom_site_label_1
_geom_torsion_atom_site_label_2
_geom_torsion_atom_site_label_3
_geom_torsion_atom_site_label_4
_geom_torsion
_geom_torsion_site_symmetry_1
_geom_torsion_site_symmetry_2
_geom_torsion_site_symmetry_3
_geom_torsion_site_symmetry_4
_geom_torsion_publ_flag
S1 C1 C2 C3 -179.3(3) . . . . ?
S1 C1 C6 C5 179.5(3) . . . . ?
S1 C8 C9 C10 177.9(3) . . . . ?
S1 C8 C13 C12 -178.6(3) . . . . ?
O1 S1 C1 C2 157.4(3) . . . . ?
O1 S1 C1 C6 -23.9(4) . . . . ?
O1 S1 C8 C9 -145.1(3) . . . . ?
O1 S1 C8 C13 33.5(3) . . . . ?
O2 S1 C1 C2 27.5(4) . . . . ?
O2 S1 C1 C6 -153.7(3) . . . . ?
O2 S1 C8 C9 -15.3(3) . . . . ?
O2 S1 C8 C13 163.3(3) . . . . ?
C1 S1 C8 C9 100.1(3) . . . . ?
C1 S1 C8 C13 -81.2(3) . . . . ?
C1 C2 C3 C4 -0.6(6) . . . . ?
C2 C1 C6 C5 -1.8(6) . . . . ?
C2 C3 C4 C5 -1.0(6) . . . . ?
C2 C3 C4 C7 178.7(4) . . . . ?
C3 C4 C5 C6 1.2(6) . . . . ?
C4 C5 C6 C1 0.2(7) . . . . ?
C6 C1 C2 C3 2.0(6) . . . . ?
C7 C4 C5 C6 -178.5(4) . . . . ?
C8 S1 C1 C2 -88.0(3) . . . . ?
C8 S1 C1 C6 90.7(3) . . . . ?
C8 C9 C10 C11 0.8(5) . . . . ?
C9 C8 C13 C12 0.1(5) . . . . ?
C9 C10 C11 C12 -0.1(6) . . . . ?
C10 C11 C12 C13 -0.7(6) . . . . ?
C11 C12 C13 C8 0.7(6) . . . . ?
C13 C8 C9 C10 -0.8(5) . . . . ?
